data_1504970
loop_
_publ_author_name
'Kashiwabara, Taigo'
'Fuse, Kouichiro'
'Hua, Ruimao'
'Tanaka, Masato'

_publ_section_title
;
 Rhodium-complex-catalyzed addition reactions of chloroacetyl chlorides to
 alkynes.
;
_journal_issue 23
_journal_name_full 'Organic letters'
_journal_page_first 5469
_journal_page_last 5472
_journal_paper_doi 10.1021/ol802260w
_journal_volume 10
_journal_year 2008
_chemical_formula_moiety 'C39 H32 As2 Cl3 O2 Rh '
_chemical_formula_sum 'C39 H32 As2 Cl3 O2 Rh'
_chemical_formula_weight 891.79
_space_group_IT_number 14
_symmetry_cell_setting monoclinic
_symmetry_Int_Tables_number 14
_symmetry_space_group_name_Hall '-P 2yn'
_symmetry_space_group_name_H-M 'P 1 21/n 1'
_cell_angle_alpha 90.0000
_cell_angle_beta 104.982(2)
_cell_angle_gamma 90.0000
_cell_formula_units_Z 4
_cell_length_a 12.108(2)
_cell_length_b 17.388(3)
_cell_length_c 17.465(3)
_cell_measurement_reflns_used 8293
_cell_measurement_temperature 113.1
_cell_measurement_theta_max 27.5
_cell_measurement_theta_min 3.3
_cell_volume 3552.0(10)
_computing_cell_refinement CrystalClear
_computing_data_collection CrystalClear
_computing_data_reduction CrystalStructure
_computing_publication_material 'CrystalStructure 3.7.0'
_computing_structure_refinement CRYSTALS
_computing_structure_solution SIR97
_diffrn_detector_area_resol_mean 7.31
_diffrn_measured_fraction_theta_full 0.992
_diffrn_measured_fraction_theta_max 0.992
_diffrn_measurement_device_type 'Rigaku Saturn'
_diffrn_measurement_method \w
_diffrn_radiation_type 'Mo K\a'
_diffrn_radiation_wavelength 0.71070
_diffrn_reflns_av_R_equivalents 0.035
_diffrn_reflns_limit_h_max 15
_diffrn_reflns_limit_h_min -15
_diffrn_reflns_limit_k_max 18
_diffrn_reflns_limit_k_min -22
_diffrn_reflns_limit_l_max 22
_diffrn_reflns_limit_l_min -22
_diffrn_reflns_number 26084
_diffrn_reflns_theta_full 27.48
_diffrn_reflns_theta_max 27.48
_exptl_absorpt_coefficient_mu 2.589
_exptl_absorpt_correction_T_max 0.596
_exptl_absorpt_correction_T_min 0.481
_exptl_absorpt_correction_type multi-scan
_exptl_absorpt_process_details 'Jacobson, R. (1998) Private communication'
_exptl_crystal_colour yellow
_exptl_crystal_density_diffrn 1.668
_exptl_crystal_density_method 'not measured'
_exptl_crystal_description prism
_exptl_crystal_F_000 1776.00
_exptl_crystal_size_max 0.30
_exptl_crystal_size_mid 0.20
_exptl_crystal_size_min 0.20
_refine_diff_density_max 1.08
_refine_diff_density_min -1.73
_refine_ls_extinction_method none
_refine_ls_goodness_of_fit_ref 0.824
_refine_ls_hydrogen_treatment refall
_refine_ls_number_parameters 456
_refine_ls_number_reflns 6641
_refine_ls_R_factor_gt 0.0394
_refine_ls_shift/su_max 0.0000
_refine_ls_structure_factor_coef F
_refine_ls_weighting_details 'w = 1/[0.0010Fo^2^ + 3.0000\s(Fo^2^) + 0.5000]'
_refine_ls_weighting_scheme calc
_refine_ls_wR_factor_ref 0.0523
_reflns_number_gt 6583
_reflns_number_total 8079
_reflns_threshold_expression F^2^>2.0\s(F^2^)
_cod_data_source_file ol802260w_si_002.cif
_cod_data_source_block '__8-AsPh3'
_cod_original_cell_volume 3551.8(11)
_cod_original_formula_sum 'C39 H32 As2 Cl3 O2 Rh '
_cod_database_code 1504970

loop_
_symmetry_equiv_pos_site_id
_symmetry_equiv_pos_as_xyz
1 +X,+Y,+Z
2 1/2-X,1/2+Y,1/2-Z
3 -X,-Y,-Z
4 1/2+X,1/2-Y,1/2+Z

loop_
_atom_site_label
_atom_site_type_symbol
_atom_site_fract_x
_atom_site_fract_y
_atom_site_fract_z
_atom_site_U_iso_or_equiv
_atom_site_adp_type
_atom_site_occupancy
_atom_site_symmetry_multiplicity
_atom_site_calc_flag
_atom_site_refinement_flags
Rh1 Rh 0.02059(3) 0.08457(2) 0.72353(2) 0.01525(8) Uani 1.00 1 d .
As1 As 0.22363(3) 0.12082(2) 0.74605(3) 0.01575(10) Uani 1.00 1 d .
As2 As -0.18296(4) 0.04925(3) 0.69253(3) 0.01906(11) Uani 1.00 1 d .
Cl1 Cl -0.03374(10) 0.21446(6) 0.73690(6) 0.0283(3) Uani 1.00 1 d .
Cl2 Cl 0.00366(9) 0.09904(6) 0.58031(6) 0.0217(2) Uani 1.00 1 d .
Cl3 Cl 0.03310(13) 0.10258(10) 0.99229(9) 0.0531(4) Uani 1.00 1 d .
O1 O 0.0779(2) 0.0043(2) 0.8732(2) 0.0415(11) Uani 1.00 1 d .
O2 O 0.0796(2) -0.0819(2) 0.7066(2) 0.0382(10) Uani 1.00 1 d .
C1 C 0.0450(3) 0.0630(2) 0.8444(2) 0.0258(12) Uani 1.00 1 d .
C2 C 0.0171(4) 0.1283(3) 0.8903(2) 0.0408(16) Uani 1.00 1 d .
C3 C 0.0585(3) -0.0200(2) 0.7139(2) 0.0224(11) Uani 1.00 1 d .
C4 C 0.2623(3) 0.2018(2) 0.6813(2) 0.0200(11) Uani 1.00 1 d .
C5 C 0.1926(4) 0.2660(2) 0.6617(2) 0.0317(13) Uani 1.00 1 d .
C6 C 0.2294(4) 0.3268(3) 0.6233(3) 0.0404(16) Uani 1.00 1 d .
C7 C 0.3341(4) 0.3244(3) 0.6046(3) 0.0388(15) Uani 1.00 1 d .
C8 C 0.4016(4) 0.2614(2) 0.6245(3) 0.0381(15) Uani 1.00 1 d .
C9 C 0.3667(3) 0.1995(2) 0.6629(2) 0.0286(13) Uani 1.00 1 d .
C10 C 0.3035(3) 0.1553(2) 0.8518(2) 0.0209(11) Uani 1.00 1 d .
C11 C 0.3443(3) 0.2305(2) 0.8626(2) 0.0271(12) Uani 1.00 1 d .
C12 C 0.4035(4) 0.2550(3) 0.9379(3) 0.0338(14) Uani 1.00 1 d .
C13 C 0.4240(4) 0.2056(3) 1.0015(3) 0.0373(14) Uani 1.00 1 d .
C14 C 0.3826(4) 0.1317(3) 0.9911(2) 0.0368(15) Uani 1.00 1 d .
C15 C 0.3222(3) 0.1054(2) 0.9169(2) 0.0274(12) Uani 1.00 1 d .
C16 C 0.3118(3) 0.0353(2) 0.7226(2) 0.0187(10) Uani 1.00 1 d .
C17 C 0.2790(4) 0.0051(2) 0.6463(2) 0.0291(13) Uani 1.00 1 d .
C18 C 0.3340(4) -0.0592(2) 0.6267(2) 0.0328(14) Uani 1.00 1 d .
C19 C 0.4208(4) -0.0936(2) 0.6819(2) 0.0295(13) Uani 1.00 1 d .
C20 C 0.4547(4) -0.0640(2) 0.7569(3) 0.0332(14) Uani 1.00 1 d .
C21 C 0.4007(3) 0.0007(2) 0.7787(2) 0.0250(12) Uani 1.00 1 d .
C22 C -0.2898(3) 0.1048(2) 0.6097(2) 0.0226(11) Uani 1.00 1 d .
C23 C -0.3997(3) 0.0742(2) 0.5837(2) 0.0275(12) Uani 1.00 1 d .
C24 C -0.4811(3) 0.1135(2) 0.5250(3) 0.0337(14) Uani 1.00 1 d .
C25 C -0.4522(4) 0.1820(2) 0.4941(3) 0.0344(14) Uani 1.00 1 d .
C26 C -0.3418(3) 0.2113(2) 0.5205(2) 0.0308(13) Uani 1.00 1 d .
C27 C -0.2616(3) 0.1727(2) 0.5781(2) 0.0268(12) Uani 1.00 1 d .
C28 C -0.2517(3) 0.0591(2) 0.7817(2) 0.0267(12) Uani 1.00 1 d .
C29 C -0.3333(4) 0.1150(2) 0.7798(3) 0.0317(13) Uani 1.00 1 d .
C30 C -0.3763(4) 0.1247(3) 0.8454(3) 0.0465(18) Uani 1.00 1 d .
C31 C -0.3384(4) 0.0804(4) 0.9110(3) 0.0535(19) Uani 1.00 1 d .
C32 C -0.2556(4) 0.0249(4) 0.9148(3) 0.0506(18) Uani 1.00 1 d .
C33 C -0.2125(4) 0.0138(3) 0.8495(3) 0.0382(15) Uani 1.00 1 d .
C34 C -0.2109(3) -0.0555(2) 0.6527(2) 0.0211(11) Uani 1.00 1 d .
C35 C -0.1789(3) -0.0721(2) 0.5833(2) 0.0246(12) Uani 1.00 1 d .
C36 C -0.1959(3) -0.1452(2) 0.5520(2) 0.0272(12) Uani 1.00 1 d .
C37 C -0.2430(3) -0.2017(2) 0.5893(3) 0.0310(13) Uani 1.00 1 d .
C38 C -0.2731(4) -0.1856(2) 0.6583(3) 0.0318(13) Uani 1.00 1 d .
C39 C -0.2585(3) -0.1122(2) 0.6901(2) 0.0286(13) Uani 1.00 1 d .
H1 H -0.0598 0.1435 0.8679 0.050 Uiso 1.00 1 c R
H2 H 0.0668 0.1700 0.8881 0.050 Uiso 1.00 1 c R
H3 H 0.1213 0.2680 0.6748 0.039 Uiso 1.00 1 c R
H4 H 0.1814 0.3704 0.6083 0.050 Uiso 1.00 1 c R
H5 H 0.3593 0.3669 0.5793 0.050 Uiso 1.00 1 c R
H6 H 0.4731 0.2591 0.6116 0.050 Uiso 1.00 1 c R
H7 H 0.4143 0.1556 0.6767 0.037 Uiso 1.00 1 c R
H8 H 0.3312 0.2647 0.8188 0.033 Uiso 1.00 1 c R
H9 H 0.4298 0.3067 0.9453 0.041 Uiso 1.00 1 c R
H10 H 0.4670 0.2227 1.0521 0.043 Uiso 1.00 1 c R
H11 H 0.3958 0.0980 1.0354 0.043 Uiso 1.00 1 c R
H12 H 0.2935 0.0543 0.9103 0.033 Uiso 1.00 1 c R
H13 H 0.2186 0.0286 0.6076 0.035 Uiso 1.00 1 c R
H14 H 0.3117 -0.0791 0.5743 0.040 Uiso 1.00 1 c R
H15 H 0.4572 -0.1381 0.6682 0.036 Uiso 1.00 1 c R
H16 H 0.5158 -0.0878 0.7947 0.040 Uiso 1.00 1 c R
H17 H 0.4243 0.0207 0.8310 0.030 Uiso 1.00 1 c R
H18 H -0.4189 0.0276 0.6055 0.033 Uiso 1.00 1 c R
H19 H -0.5562 0.0934 0.5061 0.039 Uiso 1.00 1 c R
H20 H -0.5081 0.2089 0.4550 0.040 Uiso 1.00 1 c R
H21 H -0.3220 0.2576 0.4985 0.037 Uiso 1.00 1 c R
H22 H -0.1864 0.1927 0.5966 0.032 Uiso 1.00 1 c R
H23 H -0.3596 0.1459 0.7338 0.040 Uiso 1.00 1 c R
H24 H -0.4329 0.1628 0.8446 0.059 Uiso 1.00 1 c R
H25 H -0.3693 0.0880 0.9552 0.067 Uiso 1.00 1 c R
H26 H -0.2285 -0.0048 0.9616 0.061 Uiso 1.00 1 c R
H27 H -0.1568 -0.0249 0.8500 0.047 Uiso 1.00 1 c R
H28 H -0.1449 -0.0334 0.5585 0.030 Uiso 1.00 1 c R
H29 H -0.1756 -0.1567 0.5041 0.033 Uiso 1.00 1 c R
H30 H -0.2543 -0.2520 0.5674 0.037 Uiso 1.00 1 c R
H31 H -0.3043 -0.2250 0.6840 0.039 Uiso 1.00 1 c R
H32 H -0.2802 -0.1005 0.7373 0.035 Uiso 1.00 1 c R

loop_
_atom_site_aniso_label
_atom_site_aniso_U_11
_atom_site_aniso_U_22
_atom_site_aniso_U_33
_atom_site_aniso_U_12
_atom_site_aniso_U_13
_atom_site_aniso_U_23
Rh1 0.01272(16) 0.01880(18) 0.01539(17) -0.00234(12) 0.00570(12) -0.00196(12)
As1 0.0128(2) 0.0187(2) 0.0167(2) -0.00166(17) 0.00535(17) -0.00226(17)
As2 0.0138(2) 0.0235(2) 0.0216(2) -0.00332(18) 0.00769(18) -0.00311(19)
Cl1 0.0268(5) 0.0250(5) 0.0369(6) -0.0015(4) 0.0152(5) -0.0086(5)
Cl2 0.0197(5) 0.0253(5) 0.0210(5) 0.0019(4) 0.0068(4) 0.0037(4)
Cl3 0.0659(10) 0.0600(10) 0.0384(8) -0.0039(8) 0.0225(7) -0.0040(7)
O1 0.036(2) 0.048(2) 0.042(2) -0.0023(18) 0.0118(17) 0.0011(19)
O2 0.039(2) 0.0260(19) 0.048(2) 0.0013(16) 0.0080(18) -0.0024(17)
C1 0.013(2) 0.035(2) 0.035(2) -0.0162(19) 0.0156(19) -0.019(2)
C2 0.040(3) 0.059(3) 0.025(2) -0.006(2) 0.011(2) 0.001(2)
C3 0.016(2) 0.026(2) 0.023(2) -0.0028(18) 0.0015(18) 0.0023(19)
C4 0.020(2) 0.021(2) 0.019(2) -0.0048(18) 0.0062(17) -0.0027(17)
C5 0.023(2) 0.035(2) 0.039(2) 0.001(2) 0.011(2) 0.010(2)
C6 0.048(3) 0.029(2) 0.048(3) 0.005(2) 0.020(2) 0.016(2)
C7 0.049(3) 0.029(2) 0.046(3) -0.013(2) 0.026(2) 0.002(2)
C8 0.041(3) 0.033(2) 0.051(3) -0.010(2) 0.029(2) -0.003(2)
C9 0.028(2) 0.027(2) 0.037(2) -0.001(2) 0.020(2) -0.002(2)
C10 0.014(2) 0.026(2) 0.023(2) 0.0007(17) 0.0054(17) -0.0061(19)
C11 0.025(2) 0.028(2) 0.029(2) -0.0022(19) 0.008(2) -0.007(2)
C12 0.030(2) 0.034(2) 0.038(2) -0.005(2) 0.009(2) -0.016(2)
C13 0.022(2) 0.054(3) 0.033(2) 0.001(2) 0.001(2) -0.023(2)
C14 0.030(2) 0.056(3) 0.022(2) 0.007(2) 0.003(2) -0.001(2)
C15 0.024(2) 0.035(2) 0.022(2) -0.007(2) 0.0047(19) -0.005(2)
C16 0.015(2) 0.020(2) 0.022(2) -0.0011(16) 0.0068(17) -0.0014(18)
C17 0.027(2) 0.036(2) 0.025(2) 0.009(2) 0.006(2) -0.003(2)
C18 0.032(2) 0.038(2) 0.030(2) 0.007(2) 0.009(2) -0.011(2)
C19 0.032(2) 0.025(2) 0.034(2) 0.011(2) 0.013(2) 0.003(2)
C20 0.029(2) 0.033(2) 0.038(3) 0.011(2) 0.009(2) 0.008(2)
C21 0.023(2) 0.028(2) 0.025(2) 0.0020(19) 0.0072(19) -0.0020(19)
C22 0.013(2) 0.029(2) 0.025(2) 0.0008(17) 0.0040(18) -0.0075(19)
C23 0.020(2) 0.028(2) 0.035(2) -0.0007(19) 0.008(2) -0.006(2)
C24 0.016(2) 0.034(2) 0.048(3) 0.002(2) 0.003(2) -0.018(2)
C25 0.025(2) 0.038(3) 0.037(3) 0.014(2) 0.003(2) -0.007(2)
C26 0.024(2) 0.030(2) 0.039(3) 0.006(2) 0.009(2) 0.001(2)
C27 0.016(2) 0.032(2) 0.033(2) 0.0017(19) 0.0070(19) -0.003(2)
C28 0.019(2) 0.039(2) 0.025(2) -0.013(2) 0.0109(19) -0.012(2)
C29 0.025(2) 0.035(2) 0.040(3) -0.013(2) 0.017(2) -0.019(2)
C30 0.029(2) 0.065(4) 0.052(3) -0.015(2) 0.023(2) -0.033(3)
C31 0.031(3) 0.096(5) 0.041(3) -0.026(3) 0.023(2) -0.029(3)
C32 0.040(3) 0.085(4) 0.028(3) -0.023(3) 0.013(2) 0.003(3)
C33 0.025(2) 0.059(3) 0.033(2) -0.013(2) 0.012(2) 0.000(2)
C34 0.0116(19) 0.023(2) 0.029(2) -0.0050(17) 0.0054(18) -0.0017(19)
C35 0.019(2) 0.029(2) 0.027(2) -0.0059(19) 0.0069(19) -0.002(2)
C36 0.020(2) 0.033(2) 0.029(2) -0.002(2) 0.0060(19) -0.009(2)
C37 0.024(2) 0.023(2) 0.045(3) -0.0015(19) 0.006(2) -0.005(2)
C38 0.030(2) 0.023(2) 0.045(3) -0.007(2) 0.015(2) 0.005(2)
C39 0.021(2) 0.035(2) 0.033(2) -0.003(2) 0.012(2) -0.002(2)

loop_
_atom_type_symbol
_atom_type_description
_atom_type_scat_dispersion_real
_atom_type_scat_dispersion_imag
_atom_type_scat_source
C C 0.003 0.002
;
International Tables for Crystallography
(1992, Vol. C, Tables 4.2.6.8 and 6.1.1.4)
;
H H 0.000 0.000
;
International Tables for Crystallography
(1992, Vol. C, Table 6.1.1.4)
;
O O 0.011 0.006
;
International Tables for Crystallography
(1992, Vol. C, Tables 4.2.6.8 and 6.1.1.4)
;
Rh Rh -1.118 0.919
;
International Tables for Crystallography
(1992, Vol. C, Tables 4.2.6.8 and 6.1.1.4)
;
As As 0.050 2.006
;
International Tables for Crystallography
(1992, Vol. C, Tables 4.2.6.8 and 6.1.1.4)
;
Cl Cl 0.148 0.159
;
International Tables for Crystallography
(1992, Vol. C, Tables 4.2.6.8 and 6.1.1.4)
;

loop_
_geom_angle_atom_site_label_1
_geom_angle_atom_site_label_2
_geom_angle_atom_site_label_3
_geom_angle
As(1) Rh(1) As(2) 176.58(2)
As(1) Rh(1) Cl(1) 91.79(3)
As(1) Rh(1) Cl(2) 87.35(3)
As(1) Rh(1) C(1) 90.58(12)
As(1) Rh(1) C(3) 90.28(12)
As(2) Rh(1) Cl(1) 88.39(3)
As(2) Rh(1) Cl(2) 89.22(2)
As(2) Rh(1) C(1) 92.83(12)
As(2) Rh(1) C(3) 89.60(12)
Cl(1) Rh(1) Cl(2) 92.87(4)
Cl(1) Rh(1) C(1) 92.39(14)
Cl(1) Rh(1) C(3) 177.76(14)
Cl(2) Rh(1) C(1) 174.41(14)
Cl(2) Rh(1) C(3) 88.09(14)
C(1) Rh(1) C(3) 86.73(19)
Rh(1) As(1) C(4) 118.26(11)
Rh(1) As(1) C(10) 117.39(14)
Rh(1) As(1) C(16) 110.56(12)
C(4) As(1) C(10) 101.22(18)
C(4) As(1) C(16) 101.82(19)
C(10) As(1) C(16) 105.78(17)
Rh(1) As(2) C(22) 118.60(14)
Rh(1) As(2) C(28) 114.29(12)
Rh(1) As(2) C(34) 112.56(12)
C(22) As(2) C(28) 102.26(19)
C(22) As(2) C(34) 100.31(17)
C(28) As(2) C(34) 107.2(2)
Rh(1) C(1) O(1) 122.6(4)
Rh(1) C(1) C(2) 114.7(3)
O(1) C(1) C(2) 122.7(4)
Cl(3) C(2) C(1) 111.5(3)
Rh(1) C(3) O(2) 178.5(3)
As(1) C(4) C(5) 120.4(3)
As(1) C(4) C(9) 119.2(3)
C(5) C(4) C(9) 119.9(4)
C(4) C(5) C(6) 118.9(4)
C(5) C(6) C(7) 121.2(4)
C(6) C(7) C(8) 119.3(5)
C(7) C(8) C(9) 120.7(5)
C(4) C(9) C(8) 120.0(4)
As(1) C(10) C(11) 119.3(3)
As(1) C(10) C(15) 121.1(3)
C(11) C(10) C(15) 119.5(3)
C(10) C(11) C(12) 119.6(4)
C(11) C(12) C(13) 120.9(4)
C(12) C(13) C(14) 119.6(4)
C(13) C(14) C(15) 121.1(4)
C(10) C(15) C(14) 119.3(4)
As(1) C(16) C(17) 117.1(3)
As(1) C(16) C(21) 123.4(3)
C(17) C(16) C(21) 119.4(4)
C(16) C(17) C(18) 120.2(3)
C(17) C(18) C(19) 120.6(4)
C(18) C(19) C(20) 119.8(4)
C(19) C(20) C(21) 121.1(4)
C(16) C(21) C(20) 119.0(4)
As(2) C(22) C(23) 116.8(3)
As(2) C(22) C(27) 122.7(3)
C(23) C(22) C(27) 120.5(3)
C(22) C(23) C(24) 119.0(4)
C(23) C(24) C(25) 120.1(4)
C(24) C(25) C(26) 120.0(4)
C(25) C(26) C(27) 119.9(4)
C(22) C(27) C(26) 120.5(4)
As(2) C(28) C(29) 119.5(3)
As(2) C(28) C(33) 120.3(3)
C(29) C(28) C(33) 120.1(5)
C(28) C(29) C(30) 119.0(4)
C(29) C(30) C(31) 120.8(5)
C(30) C(31) C(32) 121.3(6)
C(31) C(32) C(33) 118.8(5)
C(28) C(33) C(32) 120.0(5)
As(2) C(34) C(35) 116.3(3)
As(2) C(34) C(39) 123.4(3)
C(35) C(34) C(39) 120.3(4)
C(34) C(35) C(36) 119.3(4)
C(35) C(36) C(37) 120.4(4)
C(36) C(37) C(38) 120.3(4)
C(37) C(38) C(39) 120.3(4)
C(34) C(39) C(38) 119.4(5)
Cl(3) C(2) H(1) 108.7
Cl(3) C(2) H(2) 108.9
C(1) C(2) H(1) 109.1
C(1) C(2) H(2) 109.1
H(1) C(2) H(2) 109.5
C(4) C(5) H(3) 120.1
C(6) C(5) H(3) 121.1
C(5) C(6) H(4) 119.4
C(7) C(6) H(4) 119.3
C(6) C(7) H(5) 120.6
C(8) C(7) H(5) 120.1
C(7) C(8) H(6) 119.8
C(9) C(8) H(6) 119.5
C(4) C(9) H(7) 119.7
C(8) C(9) H(7) 120.3
C(10) C(11) H(8) 120.0
C(12) C(11) H(8) 120.4
C(11) C(12) H(9) 119.4
C(13) C(12) H(9) 119.7
C(12) C(13) H(10) 119.9
C(14) C(13) H(10) 120.6
C(13) C(14) H(11) 119.3
C(15) C(14) H(11) 119.6
C(10) C(15) H(12) 120.1
C(14) C(15) H(12) 120.6
C(16) C(17) H(13) 119.8
C(18) C(17) H(13) 120.0
C(17) C(18) H(14) 119.7
C(19) C(18) H(14) 119.7
C(18) C(19) H(15) 120.1
C(20) C(19) H(15) 120.2
C(19) C(20) H(16) 119.4
C(21) C(20) H(16) 119.5
C(16) C(21) H(17) 120.3
C(20) C(21) H(17) 120.6
C(22) C(23) H(18) 120.4
C(24) C(23) H(18) 120.7
C(23) C(24) H(19) 120.3
C(25) C(24) H(19) 119.7
C(24) C(25) H(20) 119.8
C(26) C(25) H(20) 120.2
C(25) C(26) H(21) 119.8
C(27) C(26) H(21) 120.3
C(22) C(27) H(22) 119.4
C(26) C(27) H(22) 120.1
C(28) C(29) H(23) 119.9
C(30) C(29) H(23) 121.0
C(29) C(30) H(24) 119.7
C(31) C(30) H(24) 119.5
C(30) C(31) H(25) 119.3
C(32) C(31) H(25) 119.3
C(31) C(32) H(26) 120.5
C(33) C(32) H(26) 120.8
C(28) C(33) H(27) 119.4
C(32) C(33) H(27) 120.6
C(34) C(35) H(28) 120.0
C(36) C(35) H(28) 120.7
C(35) C(36) H(29) 119.8
C(37) C(36) H(29) 119.8
C(36) C(37) H(30) 119.9
C(38) C(37) H(30) 119.9
C(37) C(38) H(31) 119.7
C(39) C(38) H(31) 120.0
C(34) C(39) H(32) 119.9
C(38) C(39) H(32) 120.7

loop_
_geom_bond_atom_site_label_1
_geom_bond_atom_site_label_2
_geom_bond_distance
Rh(1) As(1) 2.4689(5)
Rh(1) As(2) 2.4605(5)
Rh(1) Cl(1) 2.3806(12)
Rh(1) Cl(2) 2.4692(11)
Rh(1) C(1) 2.088(5)
Rh(1) C(3) 1.894(4)
As(1) C(4) 1.937(4)
As(1) C(10) 1.944(4)
As(1) C(16) 1.936(4)
As(2) C(22) 1.932(4)
As(2) C(28) 1.954(5)
As(2) C(34) 1.948(4)
Cl(3) C(2) 1.797(5)
O(1) C(1) 1.162(6)
O(2) C(3) 1.121(5)
C(1) C(2) 1.478(7)
C(4) C(5) 1.388(6)
C(4) C(9) 1.383(7)
C(5) C(6) 1.384(7)
C(6) C(7) 1.389(8)
C(7) C(8) 1.358(7)
C(8) C(9) 1.391(7)
C(10) C(11) 1.394(6)
C(10) C(15) 1.402(6)
C(11) C(12) 1.392(6)
C(12) C(13) 1.375(7)
C(13) C(14) 1.375(8)
C(14) C(15) 1.389(6)
C(16) C(17) 1.391(6)
C(16) C(21) 1.391(5)
C(17) C(18) 1.389(7)
C(18) C(19) 1.367(6)
C(19) C(20) 1.367(7)
C(20) C(21) 1.403(7)
C(22) C(23) 1.396(5)
C(22) C(27) 1.383(6)
C(23) C(24) 1.402(6)
C(24) C(25) 1.390(7)
C(25) C(26) 1.393(6)
C(26) C(27) 1.378(6)
C(28) C(29) 1.381(7)
C(28) C(33) 1.399(7)
C(29) C(30) 1.386(9)
C(30) C(31) 1.357(8)
C(31) C(32) 1.381(9)
C(32) C(33) 1.386(8)
C(34) C(35) 1.395(7)
C(34) C(39) 1.387(7)
C(35) C(36) 1.378(6)
C(36) C(37) 1.382(7)
C(37) C(38) 1.374(8)
C(38) C(39) 1.385(7)
C(2) H(1) 0.950
C(2) H(2) 0.950
C(5) H(3) 0.950
C(6) H(4) 0.950
C(7) H(5) 0.950
C(8) H(6) 0.950
C(9) H(7) 0.950
C(11) H(8) 0.950
C(12) H(9) 0.950
C(13) H(10) 0.950
C(14) H(11) 0.950
C(15) H(12) 0.950
C(17) H(13) 0.950
C(18) H(14) 0.950
C(19) H(15) 0.950
C(20) H(16) 0.950
C(21) H(17) 0.950
C(23) H(18) 0.950
C(24) H(19) 0.950
C(25) H(20) 0.950
C(26) H(21) 0.950
C(27) H(22) 0.950
C(29) H(23) 0.950
C(30) H(24) 0.950
C(31) H(25) 0.950
C(32) H(26) 0.950
C(33) H(27) 0.950
C(35) H(28) 0.950
C(36) H(29) 0.950
C(37) H(30) 0.950
C(38) H(31) 0.950
C(39) H(32) 0.950

loop_
_geom_contact_atom_site_label_1
_geom_contact_atom_site_label_2
_geom_contact_distance
_geom_contact_site_symmetry_2
Rh(1) O(1) 2.885(3) .
Rh(1) O(2) 3.015(3) .
Rh(1) C(2) 3.022(5) .
As(1) Cl(1) 3.4827(12) .
As(1) Cl(2) 3.4102(10) .
As(1) C(1) 3.250(5) .
As(1) C(3) 3.119(4) .
As(1) C(5) 2.898(4) .
As(1) C(9) 2.878(5) .
As(1) C(11) 2.894(4) .
As(1) C(15) 2.926(4) .
As(1) C(17) 2.852(5) .
As(1) C(21) 2.941(4) .
As(2) Cl(1) 3.3753(12) .
As(2) Cl(2) 3.4621(13) .
As(2) C(1) 3.305(4) .
As(2) C(3) 3.094(4) .
As(2) C(23) 2.848(4) .
As(2) C(27) 2.920(4) .
As(2) C(29) 2.895(5) .
As(2) C(33) 2.920(5) .
As(2) C(35) 2.854(4) .
As(2) C(39) 2.949(5) .
Cl(1) As(1) 3.4827(12) .
Cl(1) As(2) 3.3753(12) .
Cl(1) Cl(2) 3.5146(16) .
Cl(1) C(1) 3.231(5) .
Cl(1) C(2) 2.992(5) .
Cl(1) C(5) 3.450(5) .
Cl(1) C(27) 3.447(4) .
Cl(2) As(1) 3.4102(10) .
Cl(2) As(2) 3.4621(13) .
Cl(2) Cl(1) 3.5146(16) .
Cl(2) C(3) 3.061(4) .
Cl(2) C(12) 3.541(5) 4_454
Cl(2) C(27) 3.449(4) .
Cl(3) O(1) 2.850(4) .
Cl(3) O(1) 3.523(4) 3_557
Cl(3) C(1) 2.713(5) .
Cl(3) C(26) 3.554(5) 4_555
Cl(3) C(32) 3.542(6) 3_557
O(1) Rh(1) 2.885(3) .
O(1) Cl(3) 2.850(4) .
O(1) Cl(3) 3.523(4) 3_557
O(1) O(2) 3.278(5) .
O(1) C(2) 2.322(7) .
O(1) C(3) 2.763(6) .
O(1) C(7) 3.295(6) 2_546
O(1) C(15) 3.355(5) .
O(1) C(33) 3.436(6) .
O(2) Rh(1) 3.015(3) .
O(2) O(1) 3.278(5) .
O(2) C(1) 3.583(6) .
O(2) C(7) 3.583(6) 2_546
O(2) C(16) 3.425(5) .
O(2) C(17) 3.247(6) .
O(2) C(34) 3.430(5) .
O(2) C(35) 3.314(5) .
C(1) As(1) 3.250(5) .
C(1) As(2) 3.305(4) .
C(1) Cl(1) 3.231(5) .
C(1) Cl(3) 2.713(5) .
C(1) O(2) 3.583(6) .
C(1) C(3) 2.738(7) .
C(1) C(10) 3.490(6) .
C(1) C(15) 3.350(6) .
C(1) C(28) 3.474(6) .
C(1) C(33) 3.256(7) .
C(2) Rh(1) 3.022(5) .
C(2) Cl(1) 2.992(5) .
C(2) O(1) 2.322(7) .
C(2) C(28) 3.528(6) .
C(2) C(33) 3.343(7) .
C(3) As(1) 3.119(4) .
C(3) As(2) 3.094(4) .
C(3) Cl(2) 3.061(4) .
C(3) O(1) 2.763(6) .
C(3) C(1) 2.738(7) .
C(3) C(16) 3.180(6) .
C(3) C(17) 3.216(7) .
C(3) C(34) 3.220(5) .
C(3) C(35) 3.302(5) .
C(4) C(6) 2.387(6) .
C(4) C(7) 2.775(7) .
C(4) C(8) 2.402(7) .
C(4) C(10) 2.999(6) .
C(4) C(11) 3.103(6) .
C(4) C(16) 3.006(5) .
C(4) C(17) 3.488(6) .
C(5) As(1) 2.898(4) .
C(5) Cl(1) 3.450(5) .
C(5) C(7) 2.417(8) .
C(5) C(8) 2.771(7) .
C(5) C(9) 2.399(6) .
C(5) C(11) 3.568(6) .
C(6) C(4) 2.387(6) .
C(6) C(8) 2.371(8) .
C(6) C(9) 2.747(7) .
C(7) O(1) 3.295(6) 2_556
C(7) O(2) 3.583(6) 2_556
C(7) C(4) 2.775(7) .
C(7) C(5) 2.417(8) .
C(7) C(9) 2.388(7) .
C(8) C(4) 2.402(7) .
C(8) C(5) 2.771(7) .
C(8) C(6) 2.371(8) .
C(8) C(24) 3.595(7) 1_655
C(8) C(25) 3.508(8) 1_655
C(9) As(1) 2.878(5) .
C(9) C(5) 2.399(6) .
C(9) C(6) 2.747(7) .
C(9) C(7) 2.388(7) .
C(9) C(16) 3.168(6) .
C(9) C(17) 3.531(6) .
C(10) C(1) 3.490(6) .
C(10) C(4) 2.999(6) .
C(10) C(12) 2.408(6) .
C(10) C(13) 2.786(6) .
C(10) C(14) 2.408(6) .
C(10) C(16) 3.094(6) .
C(10) C(21) 3.319(6) .
C(11) As(1) 2.894(4) .
C(11) C(4) 3.103(6) .
C(11) C(5) 3.568(6) .
C(11) C(13) 2.407(6) .
C(11) C(14) 2.769(7) .
C(11) C(15) 2.415(6) .
C(12) Cl(2) 3.541(5) 4_555
C(12) C(10) 2.408(6) .
C(12) C(14) 2.377(8) .
C(12) C(15) 2.772(7) .
C(13) C(10) 2.786(6) .
C(13) C(11) 2.407(6) .
C(13) C(15) 2.407(6) .
C(13) C(27) 3.589(7) 4_555
C(14) C(10) 2.408(6) .
C(14) C(11) 2.769(7) .
C(14) C(12) 2.377(8) .
C(15) As(1) 2.926(4) .
C(15) O(1) 3.355(5) .
C(15) C(1) 3.350(6) .
C(15) C(11) 2.415(6) .
C(15) C(12) 2.772(7) .
C(15) C(13) 2.407(6) .
C(15) C(16) 3.579(6) .
C(15) C(21) 3.352(7) .
C(16) O(2) 3.425(5) .
C(16) C(3) 3.180(6) .
C(16) C(4) 3.006(5) .
C(16) C(9) 3.168(6) .
C(16) C(10) 3.094(6) .
C(16) C(15) 3.579(6) .
C(16) C(18) 2.409(6) .
C(16) C(19) 2.784(6) .
C(16) C(20) 2.408(6) .
C(17) As(1) 2.852(5) .
C(17) O(2) 3.247(6) .
C(17) C(3) 3.216(7) .
C(17) C(4) 3.488(6) .
C(17) C(9) 3.531(6) .
C(17) C(19) 2.394(6) .
C(17) C(20) 2.753(6) .
C(17) C(21) 2.401(6) .
C(18) C(16) 2.409(6) .
C(18) C(20) 2.365(6) .
C(18) C(21) 2.771(6) .
C(18) C(25) 3.552(7) 3_556
C(19) C(16) 2.784(6) .
C(19) C(17) 2.394(6) .
C(19) C(21) 2.412(7) .
C(19) C(25) 3.543(7) 3_556
C(20) C(16) 2.408(6) .
C(20) C(17) 2.753(6) .
C(20) C(18) 2.365(6) .
C(21) As(1) 2.941(4) .
C(21) C(10) 3.319(6) .
C(21) C(15) 3.352(7) .
C(21) C(17) 2.401(6) .
C(21) C(18) 2.771(6) .
C(21) C(19) 2.412(7) .
C(21) C(30) 3.416(7) 1_655
C(22) C(24) 2.410(5) .
C(22) C(25) 2.774(6) .
C(22) C(26) 2.396(6) .
C(22) C(28) 3.025(6) .
C(22) C(29) 3.153(7) .
C(22) C(34) 2.979(6) .
C(22) C(35) 3.435(6) .
C(23) As(2) 2.848(4) .
C(23) C(25) 2.419(7) .
C(23) C(26) 2.790(7) .
C(23) C(27) 2.412(6) .
C(23) C(28) 3.470(6) .
C(23) C(29) 3.385(7) .
C(23) C(34) 3.216(6) .
C(24) C(8) 3.595(7) 1_455
C(24) C(22) 2.410(5) .
C(24) C(26) 2.411(7) .
C(24) C(27) 2.776(6) .
C(25) C(8) 3.508(8) 1_455
C(25) C(18) 3.552(7) 3_556
C(25) C(19) 3.543(7) 3_556
C(25) C(22) 2.774(6) .
C(25) C(23) 2.419(7) .
C(25) C(27) 2.398(5) .
C(26) Cl(3) 3.554(5) 4_454
C(26) C(22) 2.396(6) .
C(26) C(23) 2.790(7) .
C(26) C(24) 2.411(7) .
C(27) As(2) 2.920(4) .
C(27) Cl(1) 3.447(4) .
C(27) Cl(2) 3.449(4) .
C(27) C(13) 3.589(7) 4_454
C(27) C(23) 2.412(6) .
C(27) C(24) 2.776(6) .
C(27) C(25) 2.398(5) .
C(28) C(1) 3.474(6) .
C(28) C(2) 3.528(6) .
C(28) C(22) 3.025(6) .
C(28) C(23) 3.470(6) .
C(28) C(30) 2.384(8) .
C(28) C(31) 2.751(8) .
C(28) C(32) 2.412(8) .
C(28) C(34) 3.141(6) .
C(28) C(39) 3.372(7) .
C(29) As(2) 2.895(5) .
C(29) C(22) 3.153(7) .
C(29) C(23) 3.385(7) .
C(29) C(31) 2.385(8) .
C(29) C(32) 2.785(7) .
C(29) C(33) 2.408(7) .
C(30) C(21) 3.416(7) 1_455
C(30) C(28) 2.384(8) .
C(30) C(32) 2.388(8) .
C(30) C(33) 2.754(8) .
C(30) C(37) 3.412(7) 2_456
C(31) C(28) 2.751(8) .
C(31) C(29) 2.385(8) .
C(31) C(33) 2.381(9) .
C(32) Cl(3) 3.542(6) 3_557
C(32) C(28) 2.412(8) .
C(32) C(29) 2.785(7) .
C(32) C(30) 2.388(8) .
C(33) As(2) 2.920(5) .
C(33) O(1) 3.436(6) .
C(33) C(1) 3.256(7) .
C(33) C(2) 3.343(7) .
C(33) C(29) 2.408(7) .
C(33) C(30) 2.754(8) .
C(33) C(31) 2.381(9) .
C(33) C(39) 3.472(7) .
C(34) O(2) 3.430(5) .
C(34) C(3) 3.220(5) .
C(34) C(22) 2.979(6) .
C(34) C(23) 3.216(6) .
C(34) C(28) 3.141(6) .
C(34) C(36) 2.393(6) .
C(34) C(37) 2.760(6) .
C(34) C(38) 2.393(6) .
C(35) As(2) 2.854(4) .
C(35) O(2) 3.314(5) .
C(35) C(3) 3.302(5) .
C(35) C(22) 3.435(6) .
C(35) C(37) 2.395(6) .
C(35) C(38) 2.771(7) .
C(35) C(39) 2.413(7) .
C(36) C(34) 2.393(6) .
C(36) C(38) 2.390(7) .
C(36) C(39) 2.770(7) .
C(37) C(30) 3.412(7) 2_446
C(37) C(34) 2.760(6) .
C(37) C(35) 2.395(6) .
C(37) C(39) 2.393(7) .
C(38) C(34) 2.393(6) .
C(38) C(35) 2.771(7) .
C(38) C(36) 2.390(7) .
C(39) As(2) 2.949(5) .
C(39) C(28) 3.372(7) .
C(39) C(33) 3.472(7) .
C(39) C(35) 2.413(7) .
C(39) C(36) 2.770(7) .
C(39) C(37) 2.393(7) .
Rh(1) H(1) 3.102 .
Rh(1) H(2) 3.153 .
Rh(1) H(3) 3.594 .
Rh(1) H(22) 3.444 .
As(1) H(2) 3.594 .
As(1) H(3) 2.972 .
As(1) H(7) 2.933 .
As(1) H(8) 2.952 .
As(1) H(12) 3.004 .
As(1) H(13) 2.889 .
As(1) H(17) 3.045 .
As(2) H(1) 3.454 .
As(2) H(18) 2.893 .
As(2) H(22) 2.999 .
As(2) H(23) 2.951 .
As(2) H(27) 2.979 .
As(2) H(28) 2.884 .
As(2) H(32) 3.042 .
Cl(1) H(1) 2.688 .
Cl(1) H(2) 2.718 .
Cl(1) H(3) 2.572 .
Cl(1) H(10) 3.410 4_454
Cl(1) H(15) 3.064 2_556
Cl(1) H(16) 3.499 2_556
Cl(1) H(22) 2.688 .
Cl(1) H(31) 2.874 2_456
Cl(2) H(3) 3.488 .
Cl(2) H(9) 2.821 4_454
Cl(2) H(10) 3.152 4_454
Cl(2) H(13) 2.803 .
Cl(2) H(22) 2.892 .
Cl(2) H(28) 2.886 .
Cl(2) H(28) 3.499 3_556
Cl(2) H(29) 3.017 3_556
Cl(3) H(1) 2.287 .
Cl(3) H(2) 2.289 .
Cl(3) H(5) 2.945 4_455
Cl(3) H(6) 3.381 4_455
Cl(3) H(20) 3.355 4_555
Cl(3) H(21) 2.984 4_555
Cl(3) H(26) 3.596 .
Cl(3) H(26) 2.855 3_557
Cl(3) H(27) 3.086 3_557
O(1) H(1) 2.927 .
O(1) H(2) 2.899 .
O(1) H(5) 2.579 2_546
O(1) H(12) 2.668 .
O(1) H(26) 2.989 3_557
O(1) H(27) 2.811 .
O(2) H(8) 2.952 2_546
O(2) H(9) 3.263 2_546
O(2) H(13) 3.319 .
O(2) H(28) 3.340 .
C(1) H(1) 2.001 .
C(1) H(2) 2.002 .
C(1) H(12) 2.935 .
C(1) H(27) 2.904 .
C(2) H(12) 3.517 .
C(2) H(20) 3.093 4_555
C(2) H(21) 3.066 4_555
C(2) H(27) 3.354 .
C(3) H(13) 3.127 .
C(3) H(28) 3.168 .
C(4) H(3) 2.038 .
C(4) H(4) 3.245 .
C(4) H(6) 3.256 .
C(4) H(7) 2.029 .
C(4) H(8) 2.574 .
C(4) H(13) 3.264 .
C(4) H(29) 3.233 3_556
C(5) H(4) 2.028 .
C(5) H(5) 3.273 .
C(5) H(7) 3.255 .
C(5) H(8) 2.821 .
C(5) H(10) 2.909 4_454
C(5) H(29) 3.426 3_556
C(6) H(3) 2.044 .
C(6) H(5) 2.043 .
C(6) H(6) 3.232 .
C(6) H(8) 3.487 .
C(6) H(10) 3.215 4_454
C(6) H(25) 3.230 4_554
C(7) H(3) 3.277 .
C(7) H(4) 2.031 .
C(7) H(6) 2.007 .
C(7) H(7) 3.243 .
C(7) H(25) 3.445 4_554
C(7) H(30) 3.169 3_556
C(8) H(4) 3.224 .
C(8) H(5) 2.010 .
C(8) H(7) 2.042 .
C(8) H(20) 3.531 1_655
C(8) H(29) 3.559 3_556
C(8) H(30) 3.369 3_556
C(9) H(3) 3.257 .
C(9) H(5) 3.247 .
C(9) H(6) 2.034 .
C(9) H(8) 3.081 .
C(9) H(13) 3.476 .
C(9) H(23) 3.357 1_655
C(9) H(24) 3.519 1_655
C(9) H(29) 3.305 3_556
C(10) H(2) 3.101 .
C(10) H(8) 2.042 .
C(10) H(9) 3.263 .
C(10) H(11) 3.266 .
C(10) H(12) 2.050 .
C(10) H(17) 2.832 .
C(10) H(24) 3.229 1_655
C(11) H(9) 2.035 .
C(11) H(10) 3.262 .
C(11) H(12) 3.274 .
C(11) H(21) 3.494 4_555
C(11) H(24) 3.033 1_655
C(12) H(8) 2.045 .
C(12) H(10) 2.024 .
C(12) H(11) 3.232 .
C(12) H(21) 3.181 4_555
C(12) H(22) 3.354 4_555
C(12) H(24) 3.290 1_655
C(12) H(29) 3.537 2_556
C(13) H(3) 3.367 4_555
C(13) H(4) 3.454 4_555
C(13) H(8) 3.263 .
C(13) H(9) 2.022 .
C(13) H(11) 2.018 .
C(13) H(12) 3.264 .
C(13) H(21) 3.034 4_555
C(13) H(22) 2.970 4_555
C(13) H(25) 3.485 1_655
C(14) H(9) 3.234 .
C(14) H(10) 2.030 .
C(14) H(12) 2.044 .
C(14) H(17) 3.538 .
C(14) H(21) 3.166 4_555
C(14) H(25) 3.311 1_655
C(14) H(26) 3.135 3_557
C(15) H(2) 3.205 .
C(15) H(8) 3.274 .
C(15) H(10) 3.265 .
C(15) H(11) 2.033 .
C(15) H(17) 2.629 .
C(15) H(21) 3.469 4_555
C(15) H(26) 3.177 3_557
C(16) H(7) 2.659 .
C(16) H(12) 3.359 .
C(16) H(13) 2.037 .
C(16) H(14) 3.265 .
C(16) H(16) 3.264 .
C(16) H(17) 2.043 .
C(17) H(7) 3.059 .
C(17) H(14) 2.035 .
C(17) H(15) 3.252 .
C(17) H(17) 3.263 .
C(17) H(28) 3.558 3_556
C(18) H(13) 2.038 .
C(18) H(15) 2.018 .
C(18) H(16) 3.220 .
C(18) H(18) 3.455 1_655
C(19) H(13) 3.249 .
C(19) H(14) 2.015 .
C(19) H(16) 2.011 .
C(19) H(17) 3.268 .
C(19) H(18) 3.365 1_655
C(19) H(20) 3.486 3_556
C(19) H(32) 3.499 1_655
C(20) H(3) 3.372 2_546
C(20) H(4) 3.401 2_546
C(20) H(14) 3.222 .
C(20) H(15) 2.019 .
C(20) H(17) 2.057 .
C(20) H(32) 3.374 1_655
C(21) H(4) 3.320 2_546
C(21) H(7) 3.256 .
C(21) H(12) 3.061 .
C(21) H(13) 3.259 .
C(21) H(15) 3.270 .
C(21) H(16) 2.046 .
C(21) H(24) 3.482 1_655
C(22) H(14) 3.187 3_556
C(22) H(18) 2.047 .
C(22) H(19) 3.271 .
C(22) H(21) 3.255 .
C(22) H(22) 2.025 .
C(22) H(23) 2.620 .
C(22) H(28) 3.235 .
C(23) H(7) 3.406 1_455
C(23) H(14) 3.206 3_556
C(23) H(19) 2.052 .
C(23) H(19) 3.287 3_456
C(23) H(20) 3.275 .
C(23) H(22) 3.265 .
C(23) H(23) 2.829 .
C(24) H(6) 3.073 1_455
C(24) H(7) 3.301 1_455
C(24) H(14) 3.068 3_556
C(24) H(15) 3.487 3_556
C(24) H(18) 2.055 .
C(24) H(18) 3.354 3_456
C(24) H(20) 2.036 .
C(24) H(21) 3.267 .
C(25) H(2) 3.213 4_454
C(25) H(6) 2.790 1_455
C(25) H(14) 2.928 3_556
C(25) H(15) 2.922 3_556
C(25) H(18) 3.279 .
C(25) H(19) 2.035 .
C(25) H(21) 2.039 .
C(25) H(22) 3.258 .
C(26) H(2) 3.085 4_454
C(26) H(6) 3.176 1_455
C(26) H(14) 2.910 3_556
C(26) H(15) 3.472 3_556
C(26) H(19) 3.266 .
C(26) H(20) 2.043 .
C(26) H(22) 2.028 .
C(27) H(10) 3.440 4_454
C(27) H(14) 3.043 3_556
C(27) H(18) 3.269 .
C(27) H(20) 3.256 .
C(27) H(21) 2.030 .
C(27) H(23) 3.269 .
C(28) H(1) 2.830 .
C(28) H(18) 3.263 .
C(28) H(23) 2.029 .
C(28) H(24) 3.243 .
C(28) H(26) 3.275 .
C(28) H(27) 2.041 .
C(28) H(32) 2.878 .
C(29) H(1) 3.309 .
C(29) H(7) 3.198 1_455
C(29) H(18) 3.319 .
C(29) H(24) 2.032 .
C(29) H(25) 3.238 .
C(29) H(27) 3.260 .
C(29) H(30) 3.483 2_456
C(29) H(31) 3.221 2_456
C(30) H(7) 3.396 1_455
C(30) H(17) 2.973 1_455
C(30) H(23) 2.045 .
C(30) H(25) 2.002 .
C(30) H(26) 3.242 .
C(30) H(30) 2.858 2_456
C(30) H(31) 3.530 2_456
C(31) H(4) 3.499 4_455
C(31) H(5) 3.402 4_455
C(31) H(11) 3.366 3_557
C(31) H(17) 3.034 1_455
C(31) H(23) 3.245 .
C(31) H(24) 2.004 .
C(31) H(26) 2.035 .
C(31) H(27) 3.246 .
C(31) H(30) 3.110 2_456
C(32) H(1) 3.399 .
C(32) H(5) 3.416 4_455
C(32) H(11) 2.995 3_557
C(32) H(12) 3.488 3_557
C(32) H(16) 3.590 1_455
C(32) H(24) 3.240 .
C(32) H(25) 2.024 .
C(32) H(27) 2.040 .
C(33) H(1) 2.882 .
C(33) H(23) 3.266 .
C(33) H(25) 3.239 .
C(33) H(26) 2.042 .
C(33) H(32) 2.762 .
C(34) H(18) 2.835 .
C(34) H(19) 3.468 3_456
C(34) H(27) 3.380 .
C(34) H(28) 2.043 .
C(34) H(29) 3.252 .
C(34) H(31) 3.253 .
C(34) H(32) 2.035 .
C(35) H(13) 3.329 3_556
C(35) H(18) 3.491 .
C(35) H(19) 3.205 3_456
C(35) H(29) 2.025 .
C(35) H(30) 3.250 .
C(35) H(32) 3.270 .
C(36) H(9) 3.316 2_546
C(36) H(13) 3.399 3_556
C(36) H(19) 3.046 3_456
C(36) H(28) 2.034 .
C(36) H(30) 2.030 .
C(36) H(31) 3.245 .
C(37) H(19) 3.184 3_456
C(37) H(20) 2.914 3_456
C(37) H(24) 3.186 2_446
C(37) H(28) 3.255 .
C(37) H(29) 2.030 .
C(37) H(31) 2.021 .
C(37) H(32) 3.253 .
C(38) H(1) 3.558 2_446
C(38) H(15) 3.416 1_455
C(38) H(19) 3.466 3_456
C(38) H(20) 2.896 3_456
C(38) H(29) 3.245 .
C(38) H(30) 2.023 .
C(38) H(32) 2.040 .
C(39) H(15) 3.394 1_455
C(39) H(18) 3.222 .
C(39) H(19) 3.592 3_456
C(39) H(27) 3.137 .
C(39) H(28) 3.269 .
C(39) H(30) 3.250 .
C(39) H(31) 2.034 .
H(1) Rh(1) 3.102 .
H(1) As(2) 3.454 .
H(1) Cl(1) 2.688 .
H(1) Cl(3) 2.287 .
H(1) O(1) 2.927 .
H(1) C(1) 2.001 .
H(1) C(28) 2.830 .
H(1) C(29) 3.309 .
H(1) C(32) 3.399 .
H(1) C(33) 2.882 .
H(1) C(38) 3.558 2_456
H(1) H(2) 1.551 .
H(1) H(20) 2.967 4_555
H(1) H(27) 3.140 .
H(1) H(30) 3.311 2_456
H(1) H(31) 2.826 2_456
H(2) Rh(1) 3.153 .
H(2) As(1) 3.594 .
H(2) Cl(1) 2.718 .
H(2) Cl(3) 2.289 .
H(2) O(1) 2.899 .
H(2) C(1) 2.002 .
H(2) C(10) 3.101 .
H(2) C(15) 3.205 .
H(2) C(25) 3.213 4_555
H(2) C(26) 3.085 4_555
H(2) H(1) 1.551 .
H(2) H(12) 3.343 .
H(2) H(15) 3.470 2_556
H(2) H(20) 2.678 4_555
H(2) H(21) 2.404 4_555
H(2) H(31) 3.599 2_456
H(3) Rh(1) 3.594 .
H(3) As(1) 2.972 .
H(3) Cl(1) 2.572 .
H(3) Cl(2) 3.488 .
H(3) C(4) 2.038 .
H(3) C(6) 2.044 .
H(3) C(7) 3.277 .
H(3) C(9) 3.257 .
H(3) C(13) 3.367 4_454
H(3) C(20) 3.372 2_556
H(3) H(4) 2.342 .
H(3) H(8) 3.079 .
H(3) H(10) 2.457 4_454
H(3) H(15) 3.526 2_556
H(3) H(16) 3.129 2_556
H(4) C(4) 3.245 .
H(4) C(5) 2.028 .
H(4) C(7) 2.031 .
H(4) C(8) 3.224 .
H(4) C(13) 3.454 4_454
H(4) C(20) 3.401 2_556
H(4) C(21) 3.320 2_556
H(4) C(31) 3.499 4_554
H(4) H(3) 2.342 .
H(4) H(5) 2.338 .
H(4) H(10) 2.999 4_454
H(4) H(11) 3.406 4_454
H(4) H(12) 3.238 2_556
H(4) H(16) 3.345 2_556
H(4) H(17) 3.209 2_556
H(4) H(25) 2.684 4_554
H(5) Cl(3) 2.945 4_554
H(5) O(1) 2.579 2_556
H(5) C(5) 3.273 .
H(5) C(6) 2.043 .
H(5) C(8) 2.010 .
H(5) C(9) 3.247 .
H(5) C(31) 3.402 4_554
H(5) C(32) 3.416 4_554
H(5) H(4) 2.338 .
H(5) H(6) 2.308 .
H(5) H(25) 3.142 4_554
H(5) H(26) 3.159 4_554
H(5) H(30) 3.238 3_556
H(6) Cl(3) 3.381 4_554
H(6) C(4) 3.256 .
H(6) C(6) 3.232 .
H(6) C(7) 2.007 .
H(6) C(9) 2.034 .
H(6) C(24) 3.073 1_655
H(6) C(25) 2.790 1_655
H(6) C(26) 3.176 1_655
H(6) H(5) 2.308 .
H(6) H(7) 2.338 .
H(6) H(19) 3.389 1_655
H(6) H(20) 2.936 1_655
H(6) H(21) 3.548 1_655
H(6) H(23) 3.210 1_655
H(6) H(30) 3.539 3_556
H(7) As(1) 2.933 .
H(7) C(4) 2.029 .
H(7) C(5) 3.255 .
H(7) C(7) 3.243 .
H(7) C(8) 2.042 .
H(7) C(16) 2.659 .
H(7) C(17) 3.059 .
H(7) C(21) 3.256 .
H(7) C(23) 3.406 1_655
H(7) C(24) 3.301 1_655
H(7) C(29) 3.198 1_655
H(7) C(30) 3.396 1_655
H(7) H(6) 2.338 .
H(7) H(8) 3.473 .
H(7) H(13) 3.236 .
H(7) H(17) 3.549 .
H(7) H(18) 3.446 1_655
H(7) H(19) 3.275 1_655
H(7) H(23) 2.666 1_655
H(7) H(24) 3.037 1_655
H(8) As(1) 2.952 .
H(8) O(2) 2.952 2_556
H(8) C(4) 2.574 .
H(8) C(5) 2.821 .
H(8) C(6) 3.487 .
H(8) C(9) 3.081 .
H(8) C(10) 2.042 .
H(8) C(12) 2.045 .
H(8) C(13) 3.263 .
H(8) C(15) 3.274 .
H(8) H(3) 3.079 .
H(8) H(7) 3.473 .
H(8) H(9) 2.340 .
H(8) H(24) 3.293 1_655
H(9) Cl(2) 2.821 4_555
H(9) O(2) 3.263 2_556
H(9) C(10) 3.263 .
H(9) C(11) 2.035 .
H(9) C(13) 2.022 .
H(9) C(14) 3.234 .
H(9) C(36) 3.316 2_556
H(9) H(8) 2.340 .
H(9) H(10) 2.320 .
H(9) H(14) 3.478 2_556
H(9) H(21) 3.588 4_555
H(9) H(22) 3.299 4_555
H(9) H(29) 2.947 2_556
H(10) Cl(1) 3.410 4_555
H(10) Cl(2) 3.152 4_555
H(10) C(5) 2.909 4_555
H(10) C(6) 3.215 4_555
H(10) C(11) 3.262 .
H(10) C(12) 2.024 .
H(10) C(14) 2.030 .
H(10) C(15) 3.265 .
H(10) C(27) 3.440 4_555
H(10) H(3) 2.457 4_555
H(10) H(4) 2.999 4_555
H(10) H(9) 2.320 .
H(10) H(11) 2.323 .
H(10) H(16) 3.523 3_657
H(10) H(21) 3.398 4_555
H(10) H(22) 2.640 4_555
H(11) C(10) 3.266 .
H(11) C(12) 3.232 .
H(11) C(13) 2.018 .
H(11) C(15) 2.033 .
H(11) C(31) 3.366 3_557
H(11) C(32) 2.995 3_557
H(11) H(4) 3.406 4_555
H(11) H(10) 2.323 .
H(11) H(12) 2.342 .
H(11) H(16) 2.888 3_657
H(11) H(17) 3.439 3_657
H(11) H(21) 3.577 4_555
H(11) H(25) 3.484 1_655
H(11) H(25) 3.258 3_557
H(11) H(26) 2.606 3_557
H(12) As(1) 3.004 .
H(12) O(1) 2.668 .
H(12) C(1) 2.935 .
H(12) C(2) 3.517 .
H(12) C(10) 2.050 .
H(12) C(11) 3.274 .
H(12) C(13) 3.264 .
H(12) C(14) 2.044 .
H(12) C(16) 3.359 .
H(12) C(21) 3.061 .
H(12) C(32) 3.488 3_557
H(12) H(2) 3.343 .
H(12) H(4) 3.238 2_546
H(12) H(11) 2.342 .
H(12) H(17) 2.429 .
H(12) H(25) 3.372 3_557
H(12) H(26) 2.699 3_557
H(13) As(1) 2.889 .
H(13) Cl(2) 2.803 .
H(13) O(2) 3.319 .
H(13) C(3) 3.127 .
H(13) C(4) 3.264 .
H(13) C(9) 3.476 .
H(13) C(16) 2.037 .
H(13) C(18) 2.038 .
H(13) C(19) 3.249 .
H(13) C(21) 3.259 .
H(13) C(35) 3.329 3_556
H(13) C(36) 3.399 3_556
H(13) H(7) 3.236 .
H(13) H(14) 2.335 .
H(13) H(28) 2.806 3_556
H(13) H(29) 2.918 3_556
H(14) C(16) 3.265 .
H(14) C(17) 2.035 .
H(14) C(19) 2.015 .
H(14) C(20) 3.222 .
H(14) C(22) 3.187 3_556
H(14) C(23) 3.206 3_556
H(14) C(24) 3.068 3_556
H(14) C(25) 2.928 3_556
H(14) C(26) 2.910 3_556
H(14) C(27) 3.043 3_556
H(14) H(9) 3.478 2_546
H(14) H(13) 2.335 .
H(14) H(15) 2.314 .
H(14) H(19) 3.599 3_556
H(14) H(20) 3.411 3_556
H(14) H(21) 3.369 3_556
H(14) H(22) 3.572 3_556
H(14) H(28) 3.295 3_556
H(15) Cl(1) 3.064 2_546
H(15) C(17) 3.252 .
H(15) C(18) 2.018 .
H(15) C(20) 2.019 .
H(15) C(21) 3.270 .
H(15) C(24) 3.487 3_556
H(15) C(25) 2.922 3_556
H(15) C(26) 3.472 3_556
H(15) C(38) 3.416 1_655
H(15) C(39) 3.394 1_655
H(15) H(2) 3.470 2_546
H(15) H(3) 3.526 2_546
H(15) H(14) 2.314 .
H(15) H(16) 2.311 .
H(15) H(18) 3.550 1_655
H(15) H(20) 2.686 3_556
H(15) H(31) 3.207 1_655
H(15) H(32) 3.164 1_655
H(16) Cl(1) 3.499 2_546
H(16) C(16) 3.264 .
H(16) C(18) 3.220 .
H(16) C(19) 2.011 .
H(16) C(21) 2.046 .
H(16) C(32) 3.590 1_655
H(16) H(3) 3.129 2_546
H(16) H(4) 3.345 2_546
H(16) H(10) 3.523 3_657
H(16) H(11) 2.888 3_657
H(16) H(15) 2.311 .
H(16) H(17) 2.356 .
H(16) H(32) 2.904 1_655
H(17) As(1) 3.045 .
H(17) C(10) 2.832 .
H(17) C(14) 3.538 .
H(17) C(15) 2.629 .
H(17) C(16) 2.043 .
H(17) C(17) 3.263 .
H(17) C(19) 3.268 .
H(17) C(20) 2.057 .
H(17) C(30) 2.973 1_655
H(17) C(31) 3.034 1_655
H(17) H(4) 3.209 2_546
H(17) H(7) 3.549 .
H(17) H(11) 3.439 3_657
H(17) H(12) 2.429 .
H(17) H(16) 2.356 .
H(17) H(24) 2.988 1_655
H(17) H(25) 3.084 1_655
H(18) As(2) 2.893 .
H(18) C(18) 3.455 1_455
H(18) C(19) 3.365 1_455
H(18) C(22) 2.047 .
H(18) C(24) 2.055 .
H(18) C(24) 3.354 3_456
H(18) C(25) 3.279 .
H(18) C(27) 3.269 .
H(18) C(28) 3.263 .
H(18) C(29) 3.319 .
H(18) C(34) 2.835 .
H(18) C(35) 3.491 .
H(18) C(39) 3.222 .
H(18) H(7) 3.446 1_455
H(18) H(15) 3.550 1_455
H(18) H(19) 2.365 .
H(18) H(19) 2.831 3_456
H(18) H(23) 2.988 .
H(18) H(32) 3.329 .
H(19) C(22) 3.271 .
H(19) C(23) 2.052 .
H(19) C(23) 3.287 3_456
H(19) C(25) 2.035 .
H(19) C(26) 3.266 .
H(19) C(34) 3.468 3_456
H(19) C(35) 3.205 3_456
H(19) C(36) 3.046 3_456
H(19) C(37) 3.184 3_456
H(19) C(38) 3.466 3_456
H(19) C(39) 3.592 3_456
H(19) H(6) 3.389 1_455
H(19) H(7) 3.275 1_455
H(19) H(14) 3.599 3_556
H(19) H(18) 2.365 .
H(19) H(18) 2.831 3_456
H(19) H(19) 3.549 3_456
H(19) H(20) 2.332 .
H(19) H(29) 3.389 3_456
H(20) Cl(3) 3.355 4_454
H(20) C(2) 3.093 4_454
H(20) C(8) 3.531 1_455
H(20) C(19) 3.486 3_556
H(20) C(23) 3.275 .
H(20) C(24) 2.036 .
H(20) C(26) 2.043 .
H(20) C(27) 3.256 .
H(20) C(37) 2.914 3_456
H(20) C(38) 2.896 3_456
H(20) H(1) 2.967 4_454
H(20) H(2) 2.678 4_454
H(20) H(6) 2.936 1_455
H(20) H(14) 3.411 3_556
H(20) H(15) 2.686 3_556
H(20) H(19) 2.332 .
H(20) H(21) 2.343 .
H(20) H(30) 2.901 3_456
H(20) H(31) 2.877 3_456
H(21) Cl(3) 2.984 4_454
H(21) C(2) 3.066 4_454
H(21) C(11) 3.494 4_454
H(21) C(12) 3.181 4_454
H(21) C(13) 3.034 4_454
H(21) C(14) 3.166 4_454
H(21) C(15) 3.469 4_454
H(21) C(22) 3.255 .
H(21) C(24) 3.267 .
H(21) C(25) 2.039 .
H(21) C(27) 2.030 .
H(21) H(2) 2.404 4_454
H(21) H(6) 3.548 1_455
H(21) H(9) 3.588 4_454
H(21) H(10) 3.398 4_454
H(21) H(11) 3.577 4_454
H(21) H(14) 3.369 3_556
H(21) H(20) 2.343 .
H(21) H(22) 2.334 .
H(22) Rh(1) 3.444 .
H(22) As(2) 2.999 .
H(22) Cl(1) 2.688 .
H(22) Cl(2) 2.892 .
H(22) C(12) 3.354 4_454
H(22) C(13) 2.970 4_454
H(22) C(22) 2.025 .
H(22) C(23) 3.265 .
H(22) C(25) 3.258 .
H(22) C(26) 2.028 .
H(22) H(9) 3.299 4_454
H(22) H(10) 2.640 4_454
H(22) H(14) 3.572 3_556
H(22) H(21) 2.334 .
H(23) As(2) 2.951 .
H(23) C(9) 3.357 1_455
H(23) C(22) 2.620 .
H(23) C(23) 2.829 .
H(23) C(27) 3.269 .
H(23) C(28) 2.029 .
H(23) C(30) 2.045 .
H(23) C(31) 3.245 .
H(23) C(33) 3.266 .
H(23) H(6) 3.210 1_455
H(23) H(7) 2.666 1_455
H(23) H(18) 2.988 .
H(23) H(24) 2.347 .
H(23) H(31) 3.093 2_456
H(24) C(9) 3.519 1_455
H(24) C(10) 3.229 1_455
H(24) C(11) 3.033 1_455
H(24) C(12) 3.290 1_455
H(24) C(21) 3.482 1_455
H(24) C(28) 3.243 .
H(24) C(29) 2.032 .
H(24) C(31) 2.004 .
H(24) C(32) 3.240 .
H(24) C(37) 3.186 2_456
H(24) H(7) 3.037 1_455
H(24) H(8) 3.293 1_455
H(24) H(17) 2.988 1_455
H(24) H(23) 2.347 .
H(24) H(25) 2.291 .
H(24) H(30) 2.810 2_456
H(25) C(6) 3.230 4_455
H(25) C(7) 3.445 4_455
H(25) C(13) 3.485 1_455
H(25) C(14) 3.311 1_455
H(25) C(29) 3.238 .
H(25) C(30) 2.002 .
H(25) C(32) 2.024 .
H(25) C(33) 3.239 .
H(25) H(4) 2.684 4_455
H(25) H(5) 3.142 4_455
H(25) H(11) 3.484 1_455
H(25) H(11) 3.258 3_557
H(25) H(12) 3.372 3_557
H(25) H(17) 3.084 1_455
H(25) H(24) 2.291 .
H(25) H(26) 2.328 .
H(25) H(30) 3.231 2_456
H(26) Cl(3) 3.596 .
H(26) Cl(3) 2.855 3_557
H(26) O(1) 2.989 3_557
H(26) C(14) 3.135 3_557
H(26) C(15) 3.177 3_557
H(26) C(28) 3.275 .
H(26) C(30) 3.242 .
H(26) C(31) 2.035 .
H(26) C(33) 2.042 .
H(26) H(5) 3.159 4_455
H(26) H(11) 2.606 3_557
H(26) H(12) 2.699 3_557
H(26) H(25) 2.328 .
H(26) H(27) 2.355 .
H(27) As(2) 2.979 .
H(27) Cl(3) 3.086 3_557
H(27) O(1) 2.811 .
H(27) C(1) 2.904 .
H(27) C(2) 3.354 .
H(27) C(28) 2.041 .
H(27) C(29) 3.260 .
H(27) C(31) 3.246 .
H(27) C(32) 2.040 .
H(27) C(34) 3.380 .
H(27) C(39) 3.137 .
H(27) H(1) 3.140 .
H(27) H(26) 2.355 .
H(27) H(32) 2.513 .
H(28) As(2) 2.884 .
H(28) Cl(2) 2.886 .
H(28) Cl(2) 3.499 3_556
H(28) O(2) 3.340 .
H(28) C(3) 3.168 .
H(28) C(17) 3.558 3_556
H(28) C(22) 3.235 .
H(28) C(34) 2.043 .
H(28) C(36) 2.034 .
H(28) C(37) 3.255 .
H(28) C(39) 3.269 .
H(28) H(13) 2.806 3_556
H(28) H(14) 3.295 3_556
H(28) H(29) 2.334 .
H(29) Cl(2) 3.017 3_556
H(29) C(4) 3.233 3_556
H(29) C(5) 3.426 3_556
H(29) C(8) 3.559 3_556
H(29) C(9) 3.305 3_556
H(29) C(12) 3.537 2_546
H(29) C(34) 3.252 .
H(29) C(35) 2.025 .
H(29) C(37) 2.030 .
H(29) C(38) 3.245 .
H(29) H(9) 2.947 2_546
H(29) H(13) 2.918 3_556
H(29) H(19) 3.389 3_456
H(29) H(28) 2.334 .
H(29) H(30) 2.328 .
H(30) C(7) 3.169 3_556
H(30) C(8) 3.369 3_556
H(30) C(29) 3.483 2_446
H(30) C(30) 2.858 2_446
H(30) C(31) 3.110 2_446
H(30) C(35) 3.250 .
H(30) C(36) 2.030 .
H(30) C(38) 2.023 .
H(30) C(39) 3.250 .
H(30) H(1) 3.311 2_446
H(30) H(5) 3.238 3_556
H(30) H(6) 3.539 3_556
H(30) H(20) 2.901 3_456
H(30) H(24) 2.810 2_446
H(30) H(25) 3.231 2_446
H(30) H(29) 2.328 .
H(30) H(31) 2.318 .
H(31) Cl(1) 2.874 2_446
H(31) C(29) 3.221 2_446
H(31) C(30) 3.530 2_446
H(31) C(34) 3.253 .
H(31) C(36) 3.245 .
H(31) C(37) 2.021 .
H(31) C(39) 2.034 .
H(31) H(1) 2.826 2_446
H(31) H(2) 3.599 2_446
H(31) H(15) 3.207 1_455
H(31) H(20) 2.877 3_456
H(31) H(23) 3.093 2_446
H(31) H(30) 2.318 .
H(31) H(32) 2.345 .
H(32) As(2) 3.042 .
H(32) C(19) 3.499 1_455
H(32) C(20) 3.374 1_455
H(32) C(28) 2.878 .
H(32) C(33) 2.762 .
H(32) C(34) 2.035 .
H(32) C(35) 3.270 .
H(32) C(37) 3.253 .
H(32) C(38) 2.040 .
H(32) H(15) 3.164 1_455
H(32) H(16) 2.904 1_455
H(32) H(18) 3.329 .
H(32) H(27) 2.513 .
H(32) H(31) 2.345 .

loop_
_geom_torsion_atom_site_label_1
_geom_torsion_atom_site_label_2
_geom_torsion_atom_site_label_3
_geom_torsion_atom_site_label_4
_geom_torsion
Cl(1) Rh(1) C(1) C(2) 2.7(3)
